data_2219233
loop_
_publ_author_name
'Shang, Wei-Li'
'Bai, Yan'
'Ma, Chao-Zhong'
'Li, Zhi-Min'

_publ_section_title Aqua(hexamethylenetetramine-\k<i>N</i>)bis(methanol-\k<i>O</i>)bis(thiocyanato-\k<i>N</i>)cobalt(II)
_journal_coeditor_code BH2177
_journal_issue 9
_journal_name_full 'Acta Crystallographica Section E'
_journal_page_first m1184
_journal_page_last m1185
_journal_paper_doi 10.1107/S160053680802357X
_journal_volume 64
_journal_year 2008
_chemical_formula_iupac '[Co (N C S)2 (C6 H12 N4) (C H4 O)2 (H2 O)]'
_chemical_formula_moiety 'C10 H22 Co N6 O3 S2'
_chemical_formula_sum 'C10 H22 Co N6 O3 S2'
_chemical_formula_weight 397.39
_chemical_name_systematic Aqua(hexamethylenetetramine-\kN)bis(methanol-\kO)bis(thiocyanato-\kN)cobalt(II)
_space_group_IT_number 61
_symmetry_cell_setting orthorhombic
_symmetry_space_group_name_Hall '-P 2ac 2ab'
_symmetry_space_group_name_H-M 'P b c a'
_atom_sites_solution_hydrogens geom
_atom_sites_solution_primary direct
_atom_sites_solution_secondary difmap
_audit_creation_method SHELXTL
_cell_angle_alpha 90.00
_cell_angle_beta 90.00
_cell_angle_gamma 90.00
_cell_formula_units_Z 8
_cell_length_a 14.1128(8)
_cell_length_b 15.3684(9)
_cell_length_c 15.9839(9)
_cell_measurement_reflns_used 7990
_cell_measurement_temperature 296(2)
_cell_measurement_theta_max 28.31
_cell_measurement_theta_min 2.34
_cell_volume 3466.8(3)
_computing_cell_refinement 'SAINT (Bruker, 2000)'
_computing_data_collection 'SMART (Bruker, 2000)'
_computing_data_reduction 'SAINT (Bruker, 2000)'
_computing_molecular_graphics 'SHELXTL (Sheldrick, 2008)'
_computing_publication_material 'SHELXTL (Sheldrick, 2008)'
_computing_structure_refinement 'SHELXTL (Sheldrick, 2008)'
_computing_structure_solution 'SHELXTL (Bruker, 2000)'
_diffrn_ambient_temperature 296(2)
_diffrn_measured_fraction_theta_full 0.991
_diffrn_measured_fraction_theta_max 0.991
_diffrn_measurement_device_type 'Bruker APEXII'
_diffrn_measurement_method '\f and \w'
_diffrn_radiation_monochromator graphite
_diffrn_radiation_source 'sealed tube'
_diffrn_radiation_type MoK\a
_diffrn_radiation_wavelength 0.71073
_diffrn_reflns_av_R_equivalents 0.0221
_diffrn_reflns_av_sigmaI/netI 0.0178
_diffrn_reflns_limit_h_max 18
_diffrn_reflns_limit_h_min -14
_diffrn_reflns_limit_k_max 20
_diffrn_reflns_limit_k_min -19
_diffrn_reflns_limit_l_max 21
_diffrn_reflns_limit_l_min -18
_diffrn_reflns_number 20785
_diffrn_reflns_theta_full 28.34
_diffrn_reflns_theta_max 28.34
_diffrn_reflns_theta_min 2.34
_diffrn_standards_decay_% 0
_diffrn_standards_interval_count 0
_diffrn_standards_interval_time 0
_diffrn_standards_number 0
_exptl_absorpt_coefficient_mu 1.250
_exptl_absorpt_correction_T_max 0.730
_exptl_absorpt_correction_T_min 0.691
_exptl_absorpt_correction_type multi-scan
_exptl_absorpt_process_details '(SADABS; Bruker, 2000)'
_exptl_crystal_colour purple
_exptl_crystal_density_diffrn 1.523
_exptl_crystal_density_method 'not measured'
_exptl_crystal_description block
_exptl_crystal_F_000 1656
_exptl_crystal_size_max 0.30
_exptl_crystal_size_mid 0.30
_exptl_crystal_size_min 0.25
_refine_diff_density_max 0.637
_refine_diff_density_min -0.615
_refine_ls_extinction_method none
_refine_ls_goodness_of_fit_ref 1.045
_refine_ls_hydrogen_treatment mixed
_refine_ls_matrix_type full
_refine_ls_number_parameters 217
_refine_ls_number_reflns 4287
_refine_ls_number_restraints 0
_refine_ls_restrained_S_all 1.045
_refine_ls_R_factor_all 0.0375
_refine_ls_R_factor_gt 0.0285
_refine_ls_shift/su_max 0.001
_refine_ls_shift/su_mean 0.000
_refine_ls_structure_factor_coef Fsqd
_refine_ls_weighting_details 'calc w=1/[\s^2^(Fo^2^)+(0.0359P)^2^+1.3724P] where P=(Fo^2^+2Fc^2^)/3'
_refine_ls_weighting_scheme calc
_refine_ls_wR_factor_gt 0.0710
_refine_ls_wR_factor_ref 0.0752
_reflns_number_gt 3528
_reflns_number_total 4287
_reflns_threshold_expression I>2\s(I)
_cod_data_source_file bh2177.cif
_cod_data_source_block I
_cod_database_code 2219233
_cod_database_fobs_code 2219233

loop_
_symmetry_equiv_pos_as_xyz
'x, y, z'
'-x+1/2, -y, z+1/2'
'-x, y+1/2, -z+1/2'
'x+1/2, -y+1/2, -z'
'-x, -y, -z'
'x-1/2, y, -z-1/2'
'x, -y-1/2, z-1/2'
'-x-1/2, y-1/2, z'

loop_
_atom_site_type_symbol
_atom_site_label
_atom_site_fract_x
_atom_site_fract_y
_atom_site_fract_z
_atom_site_U_iso_or_equiv
_atom_site_adp_type
_atom_site_calc_flag
_atom_site_refinement_flags
_atom_site_occupancy
Co Co1 0.553065(15) 1.038335(14) 0.283547(14) 0.02795(7) Uani d . 1
N N1 0.65439(11) 0.97495(10) 0.35331(10) 0.0373(3) Uani d . 1
C C1 0.71280(12) 0.94096(11) 0.39145(11) 0.0309(3) Uani d . 1
S S1 0.79561(4) 0.89311(4) 0.44512(4) 0.05772(17) Uani d . 1
N N2 0.45742(11) 1.10745(11) 0.21469(10) 0.0412(4) Uani d . 1
C C2 0.40515(12) 1.14790(11) 0.17538(10) 0.0318(3) Uani d . 1
S S2 0.33147(4) 1.20788(3) 0.12175(3) 0.04690(13) Uani d . 1
N N3 0.43978(9) 0.94296(9) 0.32720(8) 0.0262(3) Uani d . 1
N N4 0.27067(9) 0.91344(9) 0.34713(9) 0.0310(3) Uani d . 1
N N5 0.38399(10) 0.86701(9) 0.45350(9) 0.0329(3) Uani d . 1
N N6 0.37919(10) 0.79376(9) 0.31828(9) 0.0320(3) Uani d . 1
C C3 0.34122(11) 0.97472(10) 0.31390(11) 0.0295(3) Uani d . 1
H H3A 0.3336 1.0306 0.3412 0.035 Uiso calc R 1
H H3B 0.3304 0.9829 0.2545 0.035 Uiso calc R 1
C C4 0.45227(12) 0.92901(11) 0.41871(10) 0.0311(3) Uani d . 1
H H4A 0.5159 0.9078 0.4291 0.037 Uiso calc R 1
H H4B 0.4455 0.9843 0.4473 0.037 Uiso calc R 1
C C5 0.44845(11) 0.85686(11) 0.28545(10) 0.0301(3) Uani d . 1
H H5A 0.4387 0.8639 0.2258 0.036 Uiso calc R 1
H H5B 0.5120 0.8344 0.2939 0.036 Uiso calc R 1
C C6 0.28784(12) 0.90063(12) 0.43761(10) 0.0359(4) Uani d . 1
H H6A 0.2798 0.9556 0.4665 0.043 Uiso calc R 1
H H6B 0.2416 0.8600 0.4597 0.043 Uiso calc R 1
C C7 0.28332(12) 0.82913(11) 0.30472(11) 0.0341(4) Uani d . 1
H H7A 0.2726 0.8364 0.2452 0.041 Uiso calc R 1
H H7B 0.2368 0.7881 0.3257 0.041 Uiso calc R 1
C C8 0.39459(13) 0.78357(11) 0.40908(11) 0.0355(4) Uani d . 1
H H8A 0.3493 0.7420 0.4312 0.043 Uiso calc R 1
H H8B 0.4577 0.7607 0.4188 0.043 Uiso calc R 1
O O1 0.52358(11) 1.12213(8) 0.39015(8) 0.0416(3) Uani d . 1
H H1 0.5632(16) 1.1230(15) 0.4256(16) 0.054(7) Uiso d . 1
C C9 0.4697(2) 1.19973(17) 0.39250(16) 0.0775(9) Uani d . 1
H H9A 0.4301 1.1996 0.4413 0.116 Uiso calc R 1
H H9D 0.4308 1.2033 0.3433 0.116 Uiso calc R 1
H H9B 0.5116 1.2489 0.3945 0.116 Uiso calc R 1
O O2 0.58559(9) 0.95999(9) 0.17962(8) 0.0368(3) Uani d . 1
H H2 0.6396(16) 0.9493(13) 0.1762(13) 0.039(6) Uiso d . 1
C C10 0.54971(15) 0.97087(17) 0.09672(13) 0.0556(6) Uani d . 1
H H10D 0.5700 0.9230 0.0625 0.083 Uiso calc R 1
H H10A 0.5733 1.0243 0.0737 0.083 Uiso calc R 1
H H10B 0.4817 0.9726 0.0983 0.083 Uiso calc R 1
O O1W 0.66088(11) 1.12763(9) 0.24788(10) 0.0439(3) Uani d . 1
H H1WA 0.6425(17) 1.1713(16) 0.2319(16) 0.054(7) Uiso d . 1
H H1WB 0.7014(18) 1.1426(16) 0.2873(16) 0.063(8) Uiso d . 1

loop_
_atom_site_aniso_label
_atom_site_aniso_U_11
_atom_site_aniso_U_22
_atom_site_aniso_U_33
_atom_site_aniso_U_12
_atom_site_aniso_U_13
_atom_site_aniso_U_23
Co1 0.02528(12) 0.02913(12) 0.02945(12) 0.00166(8) -0.00442(8) 0.00671(8)
N1 0.0328(8) 0.0382(8) 0.0408(8) 0.0019(6) -0.0058(6) 0.0072(6)
C1 0.0299(8) 0.0296(8) 0.0333(8) -0.0020(6) -0.0040(7) -0.0008(6)
S1 0.0564(3) 0.0461(3) 0.0707(4) 0.0114(2) -0.0366(3) -0.0015(3)
N2 0.0362(8) 0.0436(9) 0.0437(9) 0.0042(7) -0.0059(7) 0.0111(7)
C2 0.0306(8) 0.0336(8) 0.0314(8) -0.0002(7) -0.0020(7) 0.0022(7)
S2 0.0437(3) 0.0503(3) 0.0468(3) 0.0126(2) -0.0123(2) 0.0089(2)
N3 0.0253(6) 0.0283(7) 0.0251(6) -0.0001(5) -0.0025(5) 0.0014(5)
N4 0.0265(7) 0.0330(7) 0.0336(7) 0.0002(5) 0.0006(6) -0.0010(6)
N5 0.0338(7) 0.0373(8) 0.0277(7) -0.0022(6) 0.0008(6) 0.0043(6)
N6 0.0356(7) 0.0268(7) 0.0336(7) -0.0008(6) 0.0021(6) -0.0015(6)
C3 0.0284(8) 0.0286(8) 0.0314(8) 0.0024(6) -0.0020(6) 0.0011(6)
C4 0.0327(9) 0.0363(9) 0.0243(7) -0.0034(7) -0.0044(6) 0.0020(6)
C5 0.0307(8) 0.0299(8) 0.0297(8) 0.0017(6) 0.0031(6) -0.0018(6)
C6 0.0335(9) 0.0435(10) 0.0308(8) 0.0009(7) 0.0065(7) -0.0010(7)
C7 0.0314(9) 0.0346(9) 0.0364(9) -0.0058(7) -0.0025(7) -0.0032(7)
C8 0.0379(9) 0.0310(8) 0.0377(9) -0.0003(7) 0.0013(7) 0.0075(7)
O1 0.0519(8) 0.0371(7) 0.0358(7) 0.0080(6) -0.0109(6) -0.0021(5)
C9 0.116(2) 0.0597(15) 0.0565(15) 0.0428(15) -0.0207(15) -0.0112(12)
O2 0.0253(6) 0.0531(8) 0.0319(6) 0.0018(5) -0.0003(5) 0.0017(5)
C10 0.0418(12) 0.0907(18) 0.0343(10) 0.0045(11) -0.0045(8) 0.0006(10)
O1W 0.0411(8) 0.0344(7) 0.0562(9) -0.0044(6) -0.0076(7) 0.0132(7)

loop_
_atom_type_symbol
_atom_type_description
_atom_type_scat_dispersion_real
_atom_type_scat_dispersion_imag
_atom_type_scat_source
C C 0.0033 0.0016 'International Tables Vol C Tables 4.2.6.8 and 6.1.1.4'
H H 0.0000 0.0000 'International Tables Vol C Tables 4.2.6.8 and 6.1.1.4'
N N 0.0061 0.0033 'International Tables Vol C Tables 4.2.6.8 and 6.1.1.4'
O O 0.0106 0.0060 'International Tables Vol C Tables 4.2.6.8 and 6.1.1.4'
S S 0.1246 0.1234 'International Tables Vol C Tables 4.2.6.8 and 6.1.1.4'
Co Co 0.3494 0.9721 'International Tables Vol C Tables 4.2.6.8 and 6.1.1.4'

loop_
_geom_angle_atom_site_label_1
_geom_angle_atom_site_label_2
_geom_angle_atom_site_label_3
_geom_angle
_geom_angle_publ_flag
N2 Co1 N1 176.69(6) yes
N2 Co1 O2 90.94(6) yes
N1 Co1 O2 90.31(6) yes
N2 Co1 O1W 89.59(6) yes
N1 Co1 O1W 87.34(6) yes
O2 Co1 O1W 90.09(6) yes
N2 Co1 O1 89.30(6) yes
N1 Co1 O1 89.35(6) yes
O2 Co1 O1 178.06(6) yes
O1W Co1 O1 87.99(6) yes
N2 Co1 N3 92.06(6) yes
N1 Co1 N3 90.98(5) yes
O2 Co1 N3 91.53(5) yes
O1W Co1 N3 177.67(6) yes
O1 Co1 N3 90.39(5) yes
C1 N1 Co1 178.20(15) ?
N1 C1 S1 179.8(2) ?
C2 N2 Co1 178.33(16) ?
N2 C2 S2 178.14(17) ?
C5 N3 C4 107.64(13) ?
C5 N3 C3 107.72(12) ?
C4 N3 C3 107.34(12) ?
C5 N3 Co1 112.16(9) ?
C4 N3 Co1 108.08(9) ?
C3 N3 Co1 113.63(9) ?
C3 N4 C7 108.37(13) ?
C3 N4 C6 109.12(13) ?
C7 N4 C6 108.23(13) ?
C4 N5 C8 108.45(13) ?
C4 N5 C6 108.18(13) ?
C8 N5 C6 108.39(14) ?
C5 N6 C7 108.29(13) ?
C5 N6 C8 108.81(13) ?
C7 N6 C8 108.60(13) ?
N4 C3 N3 111.79(12) ?
N4 C3 H3A 109.3 ?
N3 C3 H3A 109.3 ?
N4 C3 H3B 109.3 ?
N3 C3 H3B 109.3 ?
H3A C3 H3B 107.9 ?
N5 C4 N3 112.87(13) ?
N5 C4 H4A 109.0 ?
N3 C4 H4A 109.0 ?
N5 C4 H4B 109.0 ?
N3 C4 H4B 109.0 ?
H4A C4 H4B 107.8 ?
N6 C5 N3 111.79(12) ?
N6 C5 H5A 109.3 ?
N3 C5 H5A 109.3 ?
N6 C5 H5B 109.3 ?
N3 C5 H5B 109.3 ?
H5A C5 H5B 107.9 ?
N5 C6 N4 111.46(13) ?
N5 C6 H6A 109.3 ?
N4 C6 H6A 109.3 ?
N5 C6 H6B 109.3 ?
N4 C6 H6B 109.3 ?
H6A C6 H6B 108.0 ?
N4 C7 N6 111.58(13) ?
N4 C7 H7A 109.3 ?
N6 C7 H7A 109.3 ?
N4 C7 H7B 109.3 ?
N6 C7 H7B 109.3 ?
H7A C7 H7B 108.0 ?
N5 C8 N6 111.51(13) ?
N5 C8 H8A 109.3 ?
N6 C8 H8A 109.3 ?
N5 C8 H8B 109.3 ?
N6 C8 H8B 109.3 ?
H8A C8 H8B 108.0 ?
C9 O1 Co1 128.49(13) ?
C9 O1 H1 110.2(17) ?
Co1 O1 H1 115.6(17) ?
O1 C9 H9A 109.5 ?
O1 C9 H9D 109.5 ?
H9A C9 H9D 109.5 ?
O1 C9 H9B 109.5 ?
H9A C9 H9B 109.5 ?
H9D C9 H9B 109.5 ?
C10 O2 Co1 126.06(13) ?
C10 O2 H2 107.8(16) ?
Co1 O2 H2 112.9(16) ?
O2 C10 H10D 109.5 ?
O2 C10 H10A 109.5 ?
H10D C10 H10A 109.5 ?
O2 C10 H10B 109.5 ?
H10D C10 H10B 109.5 ?
H10A C10 H10B 109.5 ?
Co1 O1W H1WA 114.4(19) ?
Co1 O1W H1WB 116.1(16) ?
H1WA O1W H1WB 103(2) ?

loop_
_geom_bond_atom_site_label_1
_geom_bond_atom_site_label_2
_geom_bond_distance
_geom_bond_publ_flag
Co1 N2 2.0400(15) yes
Co1 N1 2.0585(15) yes
Co1 O2 2.1024(13) yes
Co1 O1W 2.1268(14) yes
Co1 O1 2.1760(13) yes
Co1 N3 2.2785(13) yes
N1 C1 1.151(2) ?
C1 S1 1.6256(17) ?
N2 C2 1.151(2) ?
C2 S2 1.6327(17) ?
N3 C5 1.487(2) ?
N3 C4 1.489(2) ?
N3 C3 1.489(2) ?
N4 C3 1.470(2) ?
N4 C7 1.473(2) ?
N4 C6 1.480(2) ?
N5 C4 1.465(2) ?
N5 C8 1.473(2) ?
N5 C6 1.474(2) ?
N6 C5 1.473(2) ?
N6 C7 1.474(2) ?
N6 C8 1.476(2) ?
C3 H3A 0.9700 ?
C3 H3B 0.9700 ?
C4 H4A 0.9700 ?
C4 H4B 0.9700 ?
C5 H5A 0.9700 ?
C5 H5B 0.9700 ?
C6 H6A 0.9700 ?
C6 H6B 0.9700 ?
C7 H7A 0.9700 ?
C7 H7B 0.9700 ?
C8 H8A 0.9700 ?
C8 H8B 0.9700 ?
O1 C9 1.415(2) ?
O1 H1 0.80(2) ?
C9 H9A 0.9600 ?
C9 H9D 0.9600 ?
C9 H9B 0.9600 ?
O2 C10 1.428(2) ?
O2 H2 0.78(2) ?
C10 H10D 0.9600 ?
C10 H10A 0.9600 ?
C10 H10B 0.9600 ?
O1W H1WA 0.76(3) ?
O1W H1WB 0.88(3) ?

loop_
_geom_hbond_atom_site_label_D
_geom_hbond_atom_site_label_H
_geom_hbond_atom_site_label_A
_geom_hbond_site_symmetry_A
_geom_hbond_distance_DH
_geom_hbond_distance_HA
_geom_hbond_distance_DA
_geom_hbond_angle_DHA
_geom_hbond_publ_flag
C4 H4A N1 . 0.9700 2.5200 3.119(2) 120.00 yes
C4 H4B O1 . 0.9700 2.5600 3.167(2) 121.00 yes
C9 H9D N2 . 0.9600 2.5600 3.181(3) 123.00 yes
O1 H1 N5 5_676 0.80(2) 2.08(3) 2.824(2) 156(2) yes
O1W H1WA N6 3_655 0.76(2) 2.07(2) 2.821(2) 168(3) yes
O2 H2 N4 6_656 0.78(2) 1.97(2) 2.7417(18) 172(2) yes
O1W H1WB S2 6_656 0.88(3) 2.55(3) 3.4146(16) 168(2) yes
